data_7713103
loop_
_publ_author_name
'Theodosopoulou, Dimitra'
'De La Pena, Miguel Alonso'
'Abou-Derhamine, Sary'
'Douair, Iskander'
'Roisnel, Thierry'
'Cordier, Marie'
'Piola, Lorenzo'
'Fernandez, Alvaro'
'Welle, Alexandre'
'Maron, Laurent'
'Carpentier, Jean-Francois'
'Kirillov, Evgueni'

_publ_section_title
;
 C1-Symmetric {Cyclopentadienyl/Indenyl}-Metallocene Catalysts: Synthesis,
 Structure, Isospecific Polymerization of Propylene and Stereocontrol
 Mechanism
;
_journal_name_full 'Dalton Transactions'
_journal_paper_doi 10.1039/D3DT01306E
_journal_year 2023
_chemical_compound_source 'synthesis as described'
_chemical_formula_moiety 'C27 H30 Cl2 Si Zr'
_chemical_formula_sum 'C27 H30 Cl2 Si Zr'
_chemical_formula_weight 544.72
_space_group_crystal_system triclinic
_space_group_IT_number 2
_space_group_name_Hall '-P 1'
_space_group_name_H-M_alt 'P -1'
_atom_sites_solution_hydrogens geom
_atom_sites_solution_primary dual
_audit_update_record
;
2023-03-13 deposited with the CCDC.	2023-05-19 downloaded from the CCDC.
;
_cell_angle_alpha 87.285(4)
_cell_angle_beta 67.191(4)
_cell_angle_gamma 82.000(5)
_cell_formula_units_Z 2
_cell_length_a 10.2268(13)
_cell_length_b 11.5064(13)
_cell_length_c 12.7604(15)
_cell_measurement_reflns_used 9912
_cell_measurement_temperature 150(2)
_cell_measurement_theta_max 27.5104
_cell_measurement_theta_min 3.0026
_cell_measurement_wavelength 0.71073
_cell_volume 1370.6(3)
_computing_molecular_graphics
;
   'SXGRAPH (L. Farrugia, 1999), Mercury (CSD, 2020)'
;
_computing_publication_material 'CRYSCALC (T. Roisnel, local program, 2021)'
_computing_structure_refinement 'SHELXL-2019_2 (Sheldrick, 2019)'
_computing_structure_solution 'SHELXT 2018_2 (Sheldrick, 2018)'
_diffrn_ambient_temperature 150(2)
_diffrn_detector '(CMOS) PHOTON 100'
_diffrn_detector_area_resol_mean 10.4167
_diffrn_measured_fraction_theta_full 0.996
_diffrn_measured_fraction_theta_max 0.995
_diffrn_measurement_device_type 'D8 VENTURE Bruker AXS'
_diffrn_measurement_method 'rotation images'
_diffrn_orient_matrix_UB_11 0.0745919
_diffrn_orient_matrix_UB_12 -0.0462748
_diffrn_orient_matrix_UB_13 0.0231878
_diffrn_orient_matrix_UB_21 -0.0498065
_diffrn_orient_matrix_UB_22 0.0334951
_diffrn_orient_matrix_UB_23 0.0786086
_diffrn_orient_matrix_UB_31 -0.0583504
_diffrn_orient_matrix_UB_32 -0.0666283
_diffrn_orient_matrix_UB_33 0.0226045
_diffrn_radiation_monochromator 'multilayer monochromator'
_diffrn_radiation_probe x-ray
_diffrn_radiation_source 'Incoatec microfocus sealed tube'
_diffrn_radiation_type MoK\a
_diffrn_radiation_wavelength 0.71073
_diffrn_reflns_av_R_equivalents 0.0423
_diffrn_reflns_av_unetI/netI 0.0368
_diffrn_reflns_limit_h_max 13
_diffrn_reflns_limit_h_min -13
_diffrn_reflns_limit_k_max 14
_diffrn_reflns_limit_k_min -14
_diffrn_reflns_limit_l_max 16
_diffrn_reflns_limit_l_min -16
_diffrn_reflns_number 25555
_diffrn_reflns_theta_full 25.242
_diffrn_reflns_theta_max 27.521
_diffrn_reflns_theta_min 2.179
_diffrn_source_current 1.0
_diffrn_source_voltage 50.0
_exptl_absorpt_coefficient_mu 0.652
_exptl_absorpt_correction_T_max 0.855
_exptl_absorpt_correction_T_min 0.744
_exptl_absorpt_correction_type multi-scan
_exptl_absorpt_process_details
;
  [Sheldrick, G.M. (2014). SADABS Bruker AXS Inc., Madison, Wisconsin, USA]
;
_exptl_crystal_colour yellow
_exptl_crystal_density_diffrn 1.320
_exptl_crystal_description prism
_exptl_crystal_F_000 560
_exptl_crystal_size_max 0.340
_exptl_crystal_size_mid 0.270
_exptl_crystal_size_min 0.240
_refine_diff_density_max 1.471
_refine_diff_density_min -1.118
_refine_diff_density_rms 0.118
_refine_ls_extinction_method none
_refine_ls_goodness_of_fit_ref 1.116
_refine_ls_hydrogen_treatment constr
_refine_ls_matrix_type full
_refine_ls_number_parameters 287
_refine_ls_number_reflns 6278
_refine_ls_number_restraints 0
_refine_ls_restrained_S_all 1.116
_refine_ls_R_factor_all 0.0583
_refine_ls_R_factor_gt 0.0541
_refine_ls_shift/su_max 0.026
_refine_ls_shift/su_mean 0.000
_refine_ls_structure_factor_coef Fsqd
_refine_ls_weighting_details 'w=1/[\s^2^(Fo^2^)+(0.0456P)^2^+5.3351P] where P=(Fo^2^+2Fc^2^)/3'
_refine_ls_weighting_scheme calc
_refine_ls_wR_factor_gt 0.1367
_refine_ls_wR_factor_ref 0.1400
_reflns_number_gt 5810
_reflns_number_total 6278
_reflns_threshold_expression >2sigma(I)
_cod_data_source_file d3dt01306e2.cif
_cod_data_source_block DT112
_cod_database_code 7713103

loop_
_space_group_symop_operation_xyz
'x, y, z'
'-x, -y, -z'

loop_
_atom_site_label
_atom_site_type_symbol
_atom_site_fract_x
_atom_site_fract_y
_atom_site_fract_z
_atom_site_U_iso_or_equiv
_atom_site_adp_type
_atom_site_occupancy
_atom_site_site_symmetry_order
_atom_site_calc_flag
_atom_site_refinement_flags_posn
_atom_site_refinement_flags_adp
_atom_site_refinement_flags_occupancy
_atom_site_disorder_assembly
_atom_site_disorder_group
Zr1 Zr 0.65009(4) 0.21734(3) 0.68415(3) 0.02026(11) Uani 1 1 d . . . . .
Cl1 Cl 0.90206(11) 0.15174(9) 0.64325(10) 0.0361(2) Uani 1 1 d . . . . .
Cl2 Cl 0.57251(12) 0.23459(8) 0.88789(7) 0.0325(2) Uani 1 1 d . . . . .
Si1 Si 0.47578(13) 0.26623(9) 0.51118(9) 0.0282(2) Uani 1 1 d . . . . .
C1 C 0.5136(4) 0.1322(3) 0.5915(3) 0.0218(7) Uani 1 1 d . . . . .
C2 C 0.4405(4) 0.1130(3) 0.7117(3) 0.0236(7) Uani 1 1 d . . . . .
C3 C 0.5293(4) 0.0290(3) 0.7481(3) 0.0232(7) Uani 1 1 d . . . . .
C4 C 0.6579(4) -0.0040(3) 0.6547(3) 0.0216(7) Uani 1 1 d . . . . .
C5 C 0.6490(4) 0.0588(3) 0.5584(3) 0.0218(7) Uani 1 1 d . . . . .
C6 C 0.2903(4) 0.1622(4) 0.7876(3) 0.0342(9) Uani 1 1 d . . . . .
H6A H 0.237933 0.097926 0.828133 0.051 Uiso 1 1 calc R U . . .
H6B H 0.241584 0.203547 0.741225 0.051 Uiso 1 1 calc R U . . .
H6C H 0.293831 0.216971 0.842615 0.051 Uiso 1 1 calc R U . . .
C7 C 0.4877(5) -0.0251(4) 0.8640(3) 0.0335(9) Uani 1 1 d . . . . .
H7A H 0.446664 -0.097248 0.864566 0.050 Uiso 1 1 calc R U . . .
H7B H 0.416724 0.030333 0.920390 0.050 Uiso 1 1 calc R U . . .
H7C H 0.572564 -0.043518 0.882771 0.050 Uiso 1 1 calc R U . . .
C8 C 0.7759(5) -0.0968(3) 0.6563(4) 0.0314(8) Uani 1 1 d . . . . .
H8A H 0.796231 -0.086094 0.724011 0.047 Uiso 1 1 calc R U . . .
H8B H 0.862140 -0.090228 0.587988 0.047 Uiso 1 1 calc R U . . .
H8C H 0.746255 -0.174494 0.658141 0.047 Uiso 1 1 calc R U . . .
C9 C 0.7618(4) 0.0358(4) 0.4395(3) 0.0298(8) Uani 1 1 d . . . . .
H9A H 0.854877 0.049757 0.438062 0.045 Uiso 1 1 calc R U . . .
H9B H 0.736279 0.088707 0.385909 0.045 Uiso 1 1 calc R U . . .
H9C H 0.767235 -0.045740 0.417638 0.045 Uiso 1 1 calc R U . . .
C10 C 0.5482(6) 0.2450(4) 0.3544(4) 0.0395(10) Uani 1 1 d . . . . .
H10A H 0.517024 0.174360 0.336502 0.059 Uiso 1 1 calc R U . . .
H10B H 0.652983 0.236090 0.324532 0.059 Uiso 1 1 calc R U . . .
H10C H 0.512788 0.313330 0.319489 0.059 Uiso 1 1 calc R U . . .
C11 C 0.2817(6) 0.3193(4) 0.5502(4) 0.0419(11) Uani 1 1 d . . . . .
H11A H 0.270978 0.385722 0.501988 0.063 Uiso 1 1 calc R U . . .
H11B H 0.238515 0.344239 0.630131 0.063 Uiso 1 1 calc R U . . .
H11C H 0.233751 0.255643 0.539092 0.063 Uiso 1 1 calc R U . . .
C12 C 0.5732(5) 0.3636(3) 0.5629(3) 0.0280(8) Uani 1 1 d . . . . .
C13 C 0.7254(5) 0.3635(3) 0.5236(3) 0.0297(8) Uani 1 1 d . . . . .
C14 C 0.7602(5) 0.4091(3) 0.6093(3) 0.0301(8) Uani 1 1 d . . . . .
H14 H 0.854169 0.413576 0.605144 0.036 Uiso 1 1 calc R U . . .
C15 C 0.6337(5) 0.4465(3) 0.7009(3) 0.0292(8) Uani 1 1 d . . . . .
C16 C 0.5155(4) 0.4183(3) 0.6749(3) 0.0273(8) Uani 1 1 d . . . . .
C17 C 0.3744(5) 0.4499(4) 0.7530(4) 0.0331(9) Uani 1 1 d . . . . .
H17 H 0.295129 0.430371 0.739354 0.040 Uiso 1 1 calc R U . . .
C18 C 0.3548(4) 0.5094(4) 0.8488(4) 0.0326(8) Uani 1 1 d . . . . .
H18 H 0.259794 0.531909 0.901302 0.039 Uiso 1 1 calc R U . . .
C19 C 0.4701(4) 0.5395(3) 0.8741(3) 0.0292(8) Uani 1 1 d . . . . .
H19 H 0.449763 0.582193 0.941730 0.035 Uiso 1 1 calc R U . . .
C20 C 0.6097(4) 0.5079(3) 0.8025(3) 0.0255(7) Uani 1 1 d . . . . .
C21 C 0.8401(6) 0.3274(4) 0.4086(4) 0.0423(11) Uani 1 1 d . . . . .
H21A H 0.932404 0.345978 0.405027 0.063 Uiso 1 1 calc R U . . .
H21B H 0.815888 0.370102 0.348886 0.063 Uiso 1 1 calc R U . . .
H21C H 0.846279 0.242852 0.397444 0.063 Uiso 1 1 calc R U . . .
C22 C 0.7298(4) 0.5368(4) 0.8307(3) 0.0273(8) Uani 1 1 d . . . . .
C23 C 0.7259(5) 0.6494(4) 0.8690(3) 0.0326(8) Uani 1 1 d . . . . .
H23 H 0.647712 0.707803 0.875287 0.039 Uiso 1 1 calc R U . . .
C24 C 0.8356(5) 0.6764(4) 0.8979(4) 0.0398(10) Uani 1 1 d . . . . .
H24 H 0.834291 0.753700 0.921547 0.048 Uiso 1 1 calc R U . . .
C25 C 0.9468(4) 0.5906(4) 0.8921(3) 0.0351(9) Uani 1 1 d . . . . .
H25 H 1.019038 0.609531 0.915336 0.042 Uiso 1 1 calc R U . . .
C26 C 0.9567(5) 0.4795(5) 0.8543(4) 0.0392(10) Uani 1 1 d . . . . .
H26 H 1.035757 0.422396 0.848928 0.047 Uiso 1 1 calc R U . . .
C27 C 0.8452(4) 0.4516(4) 0.8233(3) 0.0330(9) Uani 1 1 d . . . . .
H27 H 0.848935 0.374646 0.797390 0.040 Uiso 1 1 calc R U . . .

loop_
_atom_site_aniso_label
_atom_site_aniso_U_11
_atom_site_aniso_U_22
_atom_site_aniso_U_33
_atom_site_aniso_U_23
_atom_site_aniso_U_13
_atom_site_aniso_U_12
Zr1 0.0311(2) 0.01672(17) 0.01677(17) -0.00026(11) -0.01394(14) -0.00136(13)
Cl1 0.0329(5) 0.0309(5) 0.0467(6) 0.0006(4) -0.0189(4) -0.0014(4)
Cl2 0.0549(6) 0.0271(4) 0.0190(4) -0.0032(3) -0.0194(4) -0.0001(4)
Si1 0.0506(7) 0.0191(5) 0.0272(5) 0.0020(4) -0.0284(5) -0.0051(4)
C1 0.0337(19) 0.0181(16) 0.0180(15) -0.0004(12) -0.0141(14) -0.0048(14)
C2 0.0316(19) 0.0236(17) 0.0181(16) -0.0021(13) -0.0117(14) -0.0045(14)
C3 0.0320(19) 0.0239(17) 0.0162(15) 0.0018(13) -0.0109(14) -0.0075(14)
C4 0.0323(18) 0.0180(16) 0.0173(15) 0.0011(12) -0.0120(14) -0.0054(13)
C5 0.0330(18) 0.0187(16) 0.0159(15) -0.0008(12) -0.0118(14) -0.0034(13)
C6 0.029(2) 0.045(2) 0.0244(18) -0.0050(17) -0.0068(16) -0.0021(17)
C7 0.049(2) 0.036(2) 0.0201(17) 0.0098(15) -0.0156(17) -0.0171(18)
C8 0.045(2) 0.0218(18) 0.033(2) -0.0020(15) -0.0230(18) 0.0025(16)
C9 0.036(2) 0.033(2) 0.0164(16) -0.0025(14) -0.0057(15) -0.0021(16)
C10 0.073(3) 0.031(2) 0.029(2) 0.0081(16) -0.032(2) -0.018(2)
C11 0.063(3) 0.025(2) 0.059(3) -0.0018(19) -0.048(3) -0.0003(19)
C12 0.051(2) 0.0183(16) 0.0266(18) 0.0043(13) -0.0276(18) -0.0055(16)
C13 0.052(2) 0.0184(17) 0.0275(19) 0.0053(14) -0.0233(18) -0.0110(16)
C14 0.047(2) 0.0230(18) 0.0300(19) 0.0063(15) -0.0239(18) -0.0109(16)
C15 0.050(2) 0.0165(16) 0.034(2) 0.0019(14) -0.0311(19) -0.0034(15)
C16 0.044(2) 0.0166(16) 0.0315(19) -0.0025(14) -0.0266(17) 0.0011(15)
C17 0.046(2) 0.0251(19) 0.039(2) -0.0007(16) -0.030(2) 0.0007(17)
C18 0.029(2) 0.033(2) 0.034(2) -0.0013(16) -0.0113(17) -0.0001(16)
C19 0.033(2) 0.0265(19) 0.0276(18) -0.0007(15) -0.0119(16) -0.0006(15)
C20 0.0313(19) 0.0203(17) 0.0250(17) 0.0023(13) -0.0120(15) -0.0010(14)
C21 0.064(3) 0.037(2) 0.032(2) 0.0102(18) -0.022(2) -0.019(2)
C22 0.0290(19) 0.033(2) 0.0191(16) 0.0003(14) -0.0082(14) -0.0043(15)
C23 0.037(2) 0.032(2) 0.0285(19) -0.0017(16) -0.0122(17) -0.0047(17)
C24 0.038(2) 0.048(3) 0.033(2) 0.0031(19) -0.0091(18) -0.016(2)
C25 0.030(2) 0.058(3) 0.0223(18) 0.0026(17) -0.0120(16) -0.0144(19)
C26 0.039(2) 0.052(3) 0.027(2) 0.0042(18) -0.0121(18) -0.009(2)
C27 0.0272(19) 0.041(2) 0.0289(19) -0.0019(17) -0.0092(16) -0.0010(17)

loop_
_atom_type_symbol
_atom_type_description
_atom_type_scat_dispersion_real
_atom_type_scat_dispersion_imag
_atom_type_scat_source
C C 0.0033 0.0016 'International Tables Vol C Tables 4.2.6.8 and 6.1.1.4'
H H 0.0000 0.0000 'International Tables Vol C Tables 4.2.6.8 and 6.1.1.4'
Cl Cl 0.1484 0.1585 'International Tables Vol C Tables 4.2.6.8 and 6.1.1.4'
Si Si 0.0817 0.0704 'International Tables Vol C Tables 4.2.6.8 and 6.1.1.4'
Zr Zr -2.9673 0.5597 'International Tables Vol C Tables 4.2.6.8 and 6.1.1.4'

loop_
_geom_angle_atom_site_label_1
_geom_angle_atom_site_label_2
_geom_angle_atom_site_label_3
_geom_angle
_geom_angle_site_symmetry_1
_geom_angle_site_symmetry_3
_geom_angle_publ_flag
Cl2 Zr1 Cl1 97.20(4) . . ?
Cl2 Zr1 C1 123.28(9) . . ?
Cl1 Zr1 C1 123.08(9) . . ?
Cl2 Zr1 C12 124.46(10) . . ?
Cl1 Zr1 C12 121.64(11) . . ?
C1 Zr1 C12 68.61(12) . . ?
Cl2 Zr1 C5 132.73(8) . . ?
Cl1 Zr1 C5 89.68(9) . . ?
C1 Zr1 C5 33.70(12) . . ?
C12 Zr1 C5 88.90(11) . . ?
Cl2 Zr1 C2 89.65(8) . . ?
Cl1 Zr1 C2 133.65(9) . . ?
C1 Zr1 C2 33.82(11) . . ?
C12 Zr1 C2 89.59(13) . . ?
C5 Zr1 C2 54.80(12) . . ?
Cl2 Zr1 C13 132.96(9) . . ?
Cl1 Zr1 C13 88.73(10) . . ?
C1 Zr1 C13 89.77(12) . . ?
C12 Zr1 C13 33.28(14) . . ?
C5 Zr1 C13 93.71(12) . . ?
C2 Zr1 C13 118.96(12) . . ?
Cl2 Zr1 C16 91.09(9) . . ?
Cl1 Zr1 C16 132.04(10) . . ?
C1 Zr1 C16 89.02(12) . . ?
C12 Zr1 C16 33.59(12) . . ?
C5 Zr1 C16 118.02(11) . . ?
C2 Zr1 C16 93.33(13) . . ?
C13 Zr1 C16 53.68(14) . . ?
Cl2 Zr1 C4 102.85(8) . . ?
Cl1 Zr1 C4 80.03(9) . . ?
C1 Zr1 C4 55.06(11) . . ?
C12 Zr1 C4 120.46(11) . . ?
C5 Zr1 C4 32.54(10) . . ?
C2 Zr1 C4 53.84(12) . . ?
C13 Zr1 C4 124.09(11) . . ?
C16 Zr1 C4 143.49(12) . . ?
Cl2 Zr1 C3 79.66(8) . . ?
Cl1 Zr1 C3 104.06(9) . . ?
C1 Zr1 C3 54.74(11) . . ?
C12 Zr1 C3 120.66(12) . . ?
C5 Zr1 C3 53.43(11) . . ?
C2 Zr1 C3 32.37(11) . . ?
C13 Zr1 C3 143.79(11) . . ?
C16 Zr1 C3 123.89(13) . . ?
C4 Zr1 C3 31.65(11) . . ?
Cl2 Zr1 C14 103.48(9) . . ?
Cl1 Zr1 C14 78.99(10) . . ?
C1 Zr1 C14 120.76(12) . . ?
C12 Zr1 C14 54.83(12) . . ?
C5 Zr1 C14 123.70(12) . . ?
C2 Zr1 C14 143.52(12) . . ?
C13 Zr1 C14 32.07(11) . . ?
C16 Zr1 C14 53.21(14) . . ?
C4 Zr1 C14 148.03(13) . . ?
C3 Zr1 C14 175.42(11) . . ?
Cl2 Zr1 C15 80.88(9) . . ?
Cl1 Zr1 C15 102.58(10) . . ?
C1 Zr1 C15 120.43(11) . . ?
C12 Zr1 C15 54.79(11) . . ?
C5 Zr1 C15 142.91(11) . . ?
C2 Zr1 C15 123.76(13) . . ?
C13 Zr1 C15 52.44(12) . . ?
C16 Zr1 C15 32.52(12) . . ?
C4 Zr1 C15 175.24(11) . . ?
C3 Zr1 C15 148.64(13) . . ?
C14 Zr1 C15 30.96(14) . . ?
C10 Si1 C11 104.5(2) . . ?
C10 Si1 C1 114.02(18) . . ?
C11 Si1 C1 114.4(2) . . ?
C10 Si1 C12 114.7(2) . . ?
C11 Si1 C12 114.43(19) . . ?
C1 Si1 C12 95.13(15) . . ?
C5 C1 C2 105.7(3) . . ?
C5 C1 Si1 124.6(3) . . ?
C2 C1 Si1 125.4(3) . . ?
C5 C1 Zr1 74.11(19) . . ?
C2 C1 Zr1 74.42(19) . . ?
Si1 C1 Zr1 98.49(14) . . ?
C3 C2 C1 108.5(3) . . ?
C3 C2 C6 123.5(3) . . ?
C1 C2 C6 127.8(3) . . ?
C3 C2 Zr1 77.1(2) . . ?
C1 C2 Zr1 71.8(2) . . ?
C6 C2 Zr1 121.7(3) . . ?
C4 C3 C2 108.9(3) . . ?
C4 C3 C7 125.2(3) . . ?
C2 C3 C7 125.7(4) . . ?
C4 C3 Zr1 73.9(2) . . ?
C2 C3 Zr1 70.5(2) . . ?
C7 C3 Zr1 126.3(2) . . ?
C3 C4 C5 107.6(3) . . ?
C3 C4 C8 125.2(3) . . ?
C5 C4 C8 127.0(3) . . ?
C3 C4 Zr1 74.5(2) . . ?
C5 C4 Zr1 70.35(19) . . ?
C8 C4 Zr1 124.8(2) . . ?
C4 C5 C1 109.4(3) . . ?
C4 C5 C9 122.4(3) . . ?
C1 C5 C9 127.9(3) . . ?
C4 C5 Zr1 77.11(19) . . ?
C1 C5 Zr1 72.18(19) . . ?
C9 C5 Zr1 122.9(3) . . ?
C2 C6 H6A 109.5 . . ?
C2 C6 H6B 109.5 . . ?
H6A C6 H6B 109.5 . . ?
C2 C6 H6C 109.5 . . ?
H6A C6 H6C 109.5 . . ?
H6B C6 H6C 109.5 . . ?
C3 C7 H7A 109.5 . . ?
C3 C7 H7B 109.5 . . ?
H7A C7 H7B 109.5 . . ?
C3 C7 H7C 109.5 . . ?
H7A C7 H7C 109.5 . . ?
H7B C7 H7C 109.5 . . ?
C4 C8 H8A 109.5 . . ?
C4 C8 H8B 109.5 . . ?
H8A C8 H8B 109.5 . . ?
C4 C8 H8C 109.5 . . ?
H8A C8 H8C 109.5 . . ?
H8B C8 H8C 109.5 . . ?
C5 C9 H9A 109.5 . . ?
C5 C9 H9B 109.5 . . ?
H9A C9 H9B 109.5 . . ?
C5 C9 H9C 109.5 . . ?
H9A C9 H9C 109.5 . . ?
H9B C9 H9C 109.5 . . ?
Si1 C10 H10A 109.5 . . ?
Si1 C10 H10B 109.5 . . ?
H10A C10 H10B 109.5 . . ?
Si1 C10 H10C 109.5 . . ?
H10A C10 H10C 109.5 . . ?
H10B C10 H10C 109.5 . . ?
Si1 C11 H11A 109.5 . . ?
Si1 C11 H11B 109.5 . . ?
H11A C11 H11B 109.5 . . ?
Si1 C11 H11C 109.5 . . ?
H11A C11 H11C 109.5 . . ?
H11B C11 H11C 109.5 . . ?
C13 C12 C16 104.9(3) . . ?
C13 C12 Si1 127.1(3) . . ?
C16 C12 Si1 124.3(3) . . ?
C13 C12 Zr1 75.3(2) . . ?
C16 C12 Zr1 75.44(19) . . ?
Si1 C12 Zr1 97.78(15) . . ?
C14 C13 C12 110.0(4) . . ?
C14 C13 C21 121.0(4) . . ?
C12 C13 C21 129.0(4) . . ?
C14 C13 Zr1 76.1(2) . . ?
C12 C13 Zr1 71.4(2) . . ?
C21 C13 Zr1 121.4(3) . . ?
C15 C14 C13 108.7(4) . . ?
C15 C14 Zr1 76.2(2) . . ?
C13 C14 Zr1 71.8(2) . . ?
C15 C14 H14 125.6 . . ?
C13 C14 H14 125.6 . . ?
Zr1 C14 H14 118.2 . . ?
C14 C15 C20 130.8(4) . . ?
C14 C15 C16 107.8(3) . . ?
C20 C15 C16 121.4(4) . . ?
C14 C15 Zr1 72.9(2) . . ?
C20 C15 Zr1 124.7(3) . . ?
C16 C15 Zr1 70.4(2) . . ?
C17 C16 C15 119.2(3) . . ?
C17 C16 C12 132.3(4) . . ?
C15 C16 C12 108.5(4) . . ?
C17 C16 Zr1 120.5(3) . . ?
C15 C16 Zr1 77.1(2) . . ?
C12 C16 Zr1 70.98(19) . . ?
C18 C17 C16 118.1(4) . . ?
C18 C17 H17 121.0 . . ?
C16 C17 H17 121.0 . . ?
C17 C18 C19 123.2(4) . . ?
C17 C18 H18 118.4 . . ?
C19 C18 H18 118.4 . . ?
C20 C19 C18 121.2(4) . . ?
C20 C19 H19 119.4 . . ?
C18 C19 H19 119.4 . . ?
C19 C20 C15 117.0(4) . . ?
C19 C20 C22 121.0(3) . . ?
C15 C20 C22 122.0(3) . . ?
C13 C21 H21A 109.5 . . ?
C13 C21 H21B 109.5 . . ?
H21A C21 H21B 109.5 . . ?
C13 C21 H21C 109.5 . . ?
H21A C21 H21C 109.5 . . ?
H21B C21 H21C 109.5 . . ?
C23 C22 C27 119.0(4) . . ?
C23 C22 C20 119.8(4) . . ?
C27 C22 C20 121.1(4) . . ?
C24 C23 C22 120.2(4) . . ?
C24 C23 H23 119.9 . . ?
C22 C23 H23 119.9 . . ?
C25 C24 C23 119.8(4) . . ?
C25 C24 H24 120.1 . . ?
C23 C24 H24 120.1 . . ?
C26 C25 C24 122.4(4) . . ?
C26 C25 H25 118.8 . . ?
C24 C25 H25 118.8 . . ?
C25 C26 C27 118.0(4) . . ?
C25 C26 H26 121.0 . . ?
C27 C26 H26 121.0 . . ?
C22 C27 C26 120.4(4) . . ?
C22 C27 H27 119.8 . . ?
C26 C27 H27 119.8 . . ?

loop_
_geom_bond_atom_site_label_1
_geom_bond_atom_site_label_2
_geom_bond_distance
_geom_bond_site_symmetry_2
_geom_bond_publ_flag
Zr1 Cl2 2.4153(9) . ?
Zr1 Cl1 2.4362(11) . ?
Zr1 C1 2.465(3) . ?
Zr1 C12 2.485(3) . ?
Zr1 C5 2.490(3) . ?
Zr1 C2 2.500(4) . ?
Zr1 C13 2.535(4) . ?
Zr1 C16 2.544(4) . ?
Zr1 C4 2.578(3) . ?
Zr1 C3 2.586(4) . ?
Zr1 C14 2.590(4) . ?
Zr1 C15 2.632(4) . ?
Si1 C10 1.860(4) . ?
Si1 C11 1.867(5) . ?
Si1 C1 1.889(4) . ?
Si1 C12 1.891(4) . ?
C1 C5 1.437(5) . ?
C1 C2 1.445(5) . ?
C2 C3 1.420(5) . ?
C2 C6 1.507(5) . ?
C3 C4 1.408(5) . ?
C3 C7 1.502(5) . ?
C4 C5 1.422(4) . ?
C4 C8 1.502(5) . ?
C5 C9 1.516(5) . ?
C6 H6A 0.9800 . ?
C6 H6B 0.9800 . ?
C6 H6C 0.9800 . ?
C7 H7A 0.9800 . ?
C7 H7B 0.9800 . ?
C7 H7C 0.9800 . ?
C8 H8A 0.9800 . ?
C8 H8B 0.9800 . ?
C8 H8C 0.9800 . ?
C9 H9A 0.9800 . ?
C9 H9B 0.9800 . ?
C9 H9C 0.9800 . ?
C10 H10A 0.9800 . ?
C10 H10B 0.9800 . ?
C10 H10C 0.9800 . ?
C11 H11A 0.9800 . ?
C11 H11B 0.9800 . ?
C11 H11C 0.9800 . ?
C12 C13 1.438(6) . ?
C12 C16 1.454(5) . ?
C13 C14 1.417(5) . ?
C13 C21 1.513(6) . ?
C14 C15 1.394(6) . ?
C14 H14 0.9500 . ?
C15 C20 1.426(5) . ?
C15 C16 1.452(5) . ?
C16 C17 1.408(6) . ?
C17 C18 1.361(6) . ?
C17 H17 0.9500 . ?
C18 C19 1.425(6) . ?
C18 H18 0.9500 . ?
C19 C20 1.371(6) . ?
C19 H19 0.9500 . ?
C20 C22 1.489(5) . ?
C21 H21A 0.9800 . ?
C21 H21B 0.9800 . ?
C21 H21C 0.9800 . ?
C22 C23 1.396(6) . ?
C22 C27 1.401(6) . ?
C23 C24 1.385(6) . ?
C23 H23 0.9500 . ?
C24 C25 1.379(7) . ?
C24 H24 0.9500 . ?
C25 C26 1.364(7) . ?
C25 H25 0.9500 . ?
C26 C27 1.423(6) . ?
C26 H26 0.9500 . ?
C27 H27 0.9500 . ?

loop_
_geom_torsion_atom_site_label_1
_geom_torsion_atom_site_label_2
_geom_torsion_atom_site_label_3
_geom_torsion_atom_site_label_4
_geom_torsion
_geom_torsion_site_symmetry_1
_geom_torsion_site_symmetry_2
_geom_torsion_site_symmetry_3
_geom_torsion_site_symmetry_4
_geom_torsion_publ_flag
C10 Si1 C1 C5 43.8(4) . . . . ?
C11 Si1 C1 C5 164.0(3) . . . . ?
C12 Si1 C1 C5 -76.2(3) . . . . ?
C10 Si1 C1 C2 -162.8(3) . . . . ?
C11 Si1 C1 C2 -42.6(4) . . . . ?
C12 Si1 C1 C2 77.2(3) . . . . ?
C10 Si1 C1 Zr1 120.35(19) . . . . ?
C11 Si1 C1 Zr1 -119.46(18) . . . . ?
C12 Si1 C1 Zr1 0.34(18) . . . . ?
C5 C1 C2 C3 -1.0(4) . . . . ?
Si1 C1 C2 C3 -158.5(3) . . . . ?
Zr1 C1 C2 C3 -69.1(3) . . . . ?
C5 C1 C2 C6 -175.5(4) . . . . ?
Si1 C1 C2 C6 27.0(5) . . . . ?
Zr1 C1 C2 C6 116.4(4) . . . . ?
C5 C1 C2 Zr1 68.1(2) . . . . ?
Si1 C1 C2 Zr1 -89.4(3) . . . . ?
C1 C2 C3 C4 1.1(4) . . . . ?
C6 C2 C3 C4 175.9(3) . . . . ?
Zr1 C2 C3 C4 -64.4(3) . . . . ?
C1 C2 C3 C7 -173.3(3) . . . . ?
C6 C2 C3 C7 1.5(6) . . . . ?
Zr1 C2 C3 C7 121.2(4) . . . . ?
C1 C2 C3 Zr1 65.5(2) . . . . ?
C6 C2 C3 Zr1 -119.7(4) . . . . ?
C2 C3 C4 C5 -0.8(4) . . . . ?
C7 C3 C4 C5 173.7(3) . . . . ?
Zr1 C3 C4 C5 -63.0(2) . . . . ?
C2 C3 C4 C8 -175.9(3) . . . . ?
C7 C3 C4 C8 -1.4(6) . . . . ?
Zr1 C3 C4 C8 121.9(4) . . . . ?
C2 C3 C4 Zr1 62.2(3) . . . . ?
C7 C3 C4 Zr1 -123.3(4) . . . . ?
C3 C4 C5 C1 0.1(4) . . . . ?
C8 C4 C5 C1 175.1(3) . . . . ?
Zr1 C4 C5 C1 -65.6(2) . . . . ?
C3 C4 C5 C9 -173.3(3) . . . . ?
C8 C4 C5 C9 1.7(6) . . . . ?
Zr1 C4 C5 C9 121.0(3) . . . . ?
C3 C4 C5 Zr1 65.7(2) . . . . ?
C8 C4 C5 Zr1 -119.3(4) . . . . ?
C2 C1 C5 C4 0.5(4) . . . . ?
Si1 C1 C5 C4 158.3(3) . . . . ?
Zr1 C1 C5 C4 68.8(2) . . . . ?
C2 C1 C5 C9 173.5(4) . . . . ?
Si1 C1 C5 C9 -28.8(5) . . . . ?
Zr1 C1 C5 C9 -118.2(4) . . . . ?
C2 C1 C5 Zr1 -68.3(2) . . . . ?
Si1 C1 C5 Zr1 89.4(2) . . . . ?
C10 Si1 C12 C13 -42.4(4) . . . . ?
C11 Si1 C12 C13 -163.1(3) . . . . ?
C1 Si1 C12 C13 77.1(3) . . . . ?
C10 Si1 C12 C16 162.6(3) . . . . ?
C11 Si1 C12 C16 41.8(4) . . . . ?
C1 Si1 C12 C16 -78.0(3) . . . . ?
C10 Si1 C12 Zr1 -119.8(2) . . . . ?
C11 Si1 C12 Zr1 119.5(2) . . . . ?
C1 Si1 C12 Zr1 -0.34(18) . . . . ?
C16 C12 C13 C14 3.3(4) . . . . ?
Si1 C12 C13 C14 -155.6(3) . . . . ?
Zr1 C12 C13 C14 -66.9(3) . . . . ?
C16 C12 C13 C21 -174.1(4) . . . . ?
Si1 C12 C13 C21 27.1(6) . . . . ?
Zr1 C12 C13 C21 115.7(4) . . . . ?
C16 C12 C13 Zr1 70.2(2) . . . . ?
Si1 C12 C13 Zr1 -88.7(3) . . . . ?
C12 C13 C14 C15 -3.9(4) . . . . ?
C21 C13 C14 C15 173.6(3) . . . . ?
Zr1 C13 C14 C15 -67.9(3) . . . . ?
C12 C13 C14 Zr1 63.9(3) . . . . ?
C21 C13 C14 Zr1 -118.5(4) . . . . ?
C13 C14 C15 C20 -173.5(4) . . . . ?
Zr1 C14 C15 C20 121.4(4) . . . . ?
C13 C14 C15 C16 2.9(4) . . . . ?
Zr1 C14 C15 C16 -62.1(3) . . . . ?
C13 C14 C15 Zr1 65.0(3) . . . . ?
C14 C15 C16 C17 -178.3(3) . . . . ?
C20 C15 C16 C17 -1.5(5) . . . . ?
Zr1 C15 C16 C17 117.9(3) . . . . ?
C14 C15 C16 C12 -0.9(4) . . . . ?
C20 C15 C16 C12 176.0(3) . . . . ?
Zr1 C15 C16 C12 -64.6(2) . . . . ?
C14 C15 C16 Zr1 63.7(3) . . . . ?
C20 C15 C16 Zr1 -119.4(3) . . . . ?
C13 C12 C16 C17 175.6(4) . . . . ?
Si1 C12 C16 C17 -24.8(6) . . . . ?
Zr1 C12 C16 C17 -114.3(4) . . . . ?
C13 C12 C16 C15 -1.5(4) . . . . ?
Si1 C12 C16 C15 158.2(3) . . . . ?
Zr1 C12 C16 C15 68.6(3) . . . . ?
C13 C12 C16 Zr1 -70.1(2) . . . . ?
Si1 C12 C16 Zr1 89.5(2) . . . . ?
C15 C16 C17 C18 2.0(6) . . . . ?
C12 C16 C17 C18 -174.7(4) . . . . ?
Zr1 C16 C17 C18 93.9(4) . . . . ?
C16 C17 C18 C19 -0.9(6) . . . . ?
C17 C18 C19 C20 -1.0(6) . . . . ?
C18 C19 C20 C15 1.5(6) . . . . ?
C18 C19 C20 C22 -178.4(4) . . . . ?
C14 C15 C20 C19 175.7(4) . . . . ?
C16 C15 C20 C19 -0.3(5) . . . . ?
Zr1 C15 C20 C19 -87.1(4) . . . . ?
C14 C15 C20 C22 -4.3(6) . . . . ?
C16 C15 C20 C22 179.7(3) . . . . ?
Zr1 C15 C20 C22 92.8(4) . . . . ?
C19 C20 C22 C23 -46.2(5) . . . . ?
C15 C20 C22 C23 133.9(4) . . . . ?
C19 C20 C22 C27 131.6(4) . . . . ?
C15 C20 C22 C27 -48.4(5) . . . . ?
C27 C22 C23 C24 0.8(6) . . . . ?
C20 C22 C23 C24 178.5(4) . . . . ?
C22 C23 C24 C25 -2.0(6) . . . . ?
C23 C24 C25 C26 2.7(7) . . . . ?
C24 C25 C26 C27 -1.9(6) . . . . ?
C23 C22 C27 C26 0.0(6) . . . . ?
C20 C22 C27 C26 -177.8(4) . . . . ?
C25 C26 C27 C22 0.6(6) . . . . ?
